data_1535904
loop_
_publ_author_name
'Eckerlin, P.'

_publ_section_title
;
 Die Kristallstruktur von Be Si N2
;
_journal_name_full 'Zeitschrift fuer Anorganische und Allgemeine Chemie'
_journal_page_first 225
_journal_page_last 235
_journal_volume 353
_journal_year 1967
_chemical_formula_sum 'Be N2 Si'
_chemical_name_systematic 'Be Si N2'
_space_group_IT_number 33
_symmetry_space_group_name_Hall 'P 2c -2n'
_symmetry_space_group_name_H-M 'P n a 21'
_cell_angle_alpha 90
_cell_angle_beta 90
_cell_angle_gamma 90
_cell_formula_units_Z 4
_cell_length_a 4.977
_cell_length_b 5.747
_cell_length_c 4.674
_cell_volume 133.690
_citation_journal_id_ASTM ZAACAB
_cod_data_source_file Eckerlin_ZAACAB_1967_912.cif
_cod_data_source_block Be1N2Si1
_cod_original_cell_volume 133.6896
_cod_original_formula_sum 'Be1 N2 Si1'
_cod_database_code 1535904

loop_
_symmetry_equiv_pos_as_xyz
x,y,z
-x,-y,z+1/2
-x+1/2,y+1/2,z+1/2
x+1/2,-y+1/2,z

loop_
_atom_site_label
_atom_site_type_symbol
_atom_site_fract_x
_atom_site_fract_y
_atom_site_fract_z
_atom_site_occupancy
_atom_site_U_iso_or_equiv
N1 N-3 0.083 0.125 0.376 1 0.0
Be1 Be+2 0.083 0.625 0 1 0.0
N2 N-3 0.083 0.625 0.376 1 0.0
Si1 Si+4 0.083 0.125 0 1 0.0
